data_7702604
loop_
_publ_author_name
'Seisenbaeva, Gulaim A.'
'Shevelkov, Andrei V.'
'Tegenfeldt, J\"orgen'
'Kloo, Lars'
'Drobot, Dmitrii V.'
'Kessler, Vadim G.'

_publ_section_title
;
 Homo- and hetero-metallic rhenium oxomethoxide complexes with a
 M4(&#x00B5;-O)2(&#x00B5;-OMe)4 planar core---a new family of metal
 alkoxides displaying a peculiar structural disorder. Preparation and
 X-ray single crystal study
;
_journal_issue 19
_journal_name_full 'Journal of the Chemical Society, Dalton Transactions'
_journal_page_first 2762
_journal_paper_doi 10.1039/b103287a
_journal_year 2001
_chemical_formula_sum 'C12 H36 Mo2.4 O18 Re1.6'
_chemical_formula_weight 996.57
_space_group_IT_number 2
_space_group_name_Hall '-P 1'
_space_group_name_H-M_alt 'P -1'
_symmetry_cell_setting triclinic
_symmetry_space_group_name_H-M 'P -1'
_atom_sites_solution_hydrogens geom
_atom_sites_solution_primary direct
_atom_sites_solution_secondary difmap
_audit_creation_method SHELXL-97
_cell_angle_alpha 113.41(2)
_cell_angle_beta 92.92(2)
_cell_angle_gamma 92.71(3)
_cell_formula_units_Z 3
_cell_length_a 7.905(2)
_cell_length_b 15.997(4)
_cell_length_c 17.519(6)
_cell_measurement_reflns_used 6485
_cell_measurement_temperature 293(2)
_cell_measurement_theta_max 28.00
_cell_measurement_theta_min 1.39
_cell_volume 2024.9(11)
_computing_cell_refinement 'Bruker SMART'
_computing_data_collection 'Bruker SMART'
_computing_data_reduction 'Bruker SAINTPLUS'
_computing_molecular_graphics 'Bruker SHELXTL-NT'
_computing_publication_material 'Bruker SHELXTL-NT'
_computing_structure_refinement 'SHELXL-97 (Sheldrick, 1997)'
_computing_structure_solution 'SHELXS-97 (Sheldrick, 1990)'
_diffrn_ambient_temperature 293(2)
_diffrn_measured_fraction_theta_full 0.858
_diffrn_measured_fraction_theta_max 0.858
_diffrn_measurement_device_type 'Bruker SMART CCD 1K'
_diffrn_measurement_method 'SMART CCD'
_diffrn_radiation_monochromator graphite
_diffrn_radiation_source 'fine-focus sealed tube'
_diffrn_radiation_type MoK\a
_diffrn_radiation_wavelength 0.71069
_diffrn_reflns_av_R_equivalents 0.0394
_diffrn_reflns_av_sigmaI/netI 0.1169
_diffrn_reflns_limit_h_max 10
_diffrn_reflns_limit_h_min -10
_diffrn_reflns_limit_k_max 21
_diffrn_reflns_limit_k_min -20
_diffrn_reflns_limit_l_max 14
_diffrn_reflns_limit_l_min -22
_diffrn_reflns_number 11977
_diffrn_reflns_theta_full 28.40
_diffrn_reflns_theta_max 28.40
_diffrn_reflns_theta_min 1.39
_exptl_absorpt_coefficient_mu 2.771
_exptl_absorpt_correction_T_max 0.4903
_exptl_absorpt_correction_T_min 0.3110
_exptl_absorpt_correction_type empirical
_exptl_absorpt_process_details 'Bruker SADABS'
_exptl_crystal_colour 'reddish black'
_exptl_crystal_density_diffrn 2.451
_exptl_crystal_density_method 'not measured'
_exptl_crystal_description prism
_exptl_crystal_F_000 473
_exptl_crystal_size_max 0.55
_exptl_crystal_size_mid 0.45
_exptl_crystal_size_min 0.30
_refine_diff_density_max 2.331
_refine_diff_density_min -2.467
_refine_diff_density_rms 0.313
_refine_ls_extinction_coef 0.00060(6)
_refine_ls_extinction_expression Fc^*^==kFc[1+0.001xFc^2^\l^3^/sin(2\q)]^-1/4^
_refine_ls_extinction_method SHELXL
_refine_ls_goodness_of_fit_ref 0.816
_refine_ls_hydrogen_treatment mixed
_refine_ls_matrix_type full
_refine_ls_number_parameters 485
_refine_ls_number_reflns 8733
_refine_ls_number_restraints 1
_refine_ls_restrained_S_all 0.846
_refine_ls_R_factor_all 0.0745
_refine_ls_R_factor_gt 0.0534
_refine_ls_shift/su_max 0.191
_refine_ls_shift/su_mean 0.005
_refine_ls_structure_factor_coef Fsqd
_refine_ls_weighting_details 'calc w==1/[\s^2^(Fo^2^)+(0.0565P)^2^+0.0000P] where P==(Fo^2^+2Fc^2^)/3'
_refine_ls_weighting_scheme calc
_refine_ls_wR_factor_gt 0.1214
_refine_ls_wR_factor_ref 0.1242
_reflns_number_gt 5036
_reflns_number_total 8733
_reflns_threshold_expression >2sigma(I)
_cod_data_source_file b103287a.txt
_cod_data_source_block moreme11
_cod_depositor_comments
;
The following automatic conversions were performed:

data item '_exptl_absorpt_correction_type' value 'Empirical' was
changed to 'empirical' in accordance with the
/home/saulius/struct/COD-crude-data/automatic-downloads/DataCite-retrospective/RSC/depositions/lib/dictionaries/cif_core.dic
dictionary named 'cif_core.dic' version 2.4.2 last updated on
2011-04-26.

data item '_symmetry_cell_setting' value 'Triclinic' was changed to
'triclinic' in accordance with the
/home/saulius/struct/COD-crude-data/automatic-downloads/DataCite-retrospective/RSC/depositions/lib/dictionaries/cif_core.dic
dictionary named 'cif_core.dic' version 2.4.2 last updated on
2011-04-26.

Automatic conversion script
Id: cif_fix_values 6909 2019-04-08 15:41:33Z antanas 
;
_cod_original_cell_volume 2024.9(10)
_cod_original_sg_symbol_H-M P-1
_cod_database_code 7702604

loop_
_symmetry_equiv_pos_as_xyz
'x, y, z'
'-x, -y, -z'

loop_
_atom_site_label
_atom_site_type_symbol
_atom_site_fract_x
_atom_site_fract_y
_atom_site_fract_z
_atom_site_U_iso_or_equiv
_atom_site_adp_type
_atom_site_occupancy
_atom_site_symmetry_multiplicity
_atom_site_calc_flag
_atom_site_refinement_flags
Re1 Re -0.42000(9) 0.83909(5) 0.95060(5) 0.0351(3) Uani 0.521(4) 1 d P
Mo1 Mo -0.42000(9) 0.83909(5) 0.95060(5) 0.0351(3) Uani 0.48 1 d P
Re2 Re -0.36352(8) 1.04507(5) 1.14761(5) 0.0354(3) Uani 0.543(4) 1 d P
Mo2 Mo -0.36352(8) 1.04507(5) 1.14761(5) 0.0354(3) Uani 0.46 1 d P
Re3 Re -0.19840(8) 0.68765(4) 1.20487(5) 0.0317(3) Uani 0.494(4) 1 d P
Mo3 Mo -0.19840(8) 0.68765(4) 1.20487(5) 0.0317(3) Uani 0.51 1 d P
Re4 Re 0.00989(8) 0.53776(4) 1.26640(4) 0.0315(2) Uani 0.497(4) 1 d P
Mo4 Mo 0.00989(8) 0.53776(4) 1.26640(4) 0.0315(2) Uani 0.50 1 d P
Re5 Re -0.10130(9) 0.66924(5) 1.48279(5) 0.0326(3) Uani 0.473(4) 1 d P
Mo5 Mo -0.10130(9) 0.66924(5) 1.48279(5) 0.0326(3) Uani 0.53 1 d P
Re6 Re -0.30321(8) 0.82040(4) 1.42017(5) 0.0347(3) Uani 0.512(4) 1 d P
Mo6 Mo -0.30321(8) 0.82040(4) 1.42017(5) 0.0347(3) Uani 0.49 1 d P
O1 O -0.0796(13) 0.6015(6) 1.3689(8) 0.072(3) Uani 1 1 d .
O2 O -0.4283(13) 0.9439(9) 1.0471(8) 0.083(4) Uani 1 1 d .
O3 O -0.0639(12) 0.7912(7) 1.4712(7) 0.059(3) Uani 1 1 d .
O4 O -0.2103(13) 0.7557(7) 1.3195(8) 0.069(3) Uani 1 1 d .
O5 O -0.2131(14) 0.5634(7) 1.4870(7) 0.071(3) Uani 1 1 d .
O6 O -0.1408(14) 0.6191(8) 1.0949(8) 0.077(3) Uani 1 1 d .
O7 O -0.6644(13) 0.8733(7) 0.9161(8) 0.074(4) Uani 1 1 d .
O8 O -0.2082(15) 0.9333(8) 1.4326(8) 0.081(4) Uani 1 1 d .
O9 O -0.4614(15) 0.9938(9) 1.2158(8) 0.087(4) Uani 1 1 d .
O10 O -0.4980(14) 0.8123(8) 1.3723(9) 0.049(4) Uani 0.70 1 d P
O11 O -0.0838(15) 0.4242(8) 1.2574(7) 0.072(3) Uani 1 1 d .
O12 O 0.2082(14) 0.5468(9) 1.3113(9) 0.092(4) Uani 1 1 d .
O13 O -0.2318(13) 0.5652(7) 1.2166(7) 0.063(3) Uani 1 1 d .
O14 O -0.3512(14) 0.8797(7) 1.5326(7) 0.075(3) Uani 1 1 d .
O15 O -0.5256(15) 0.7726(8) 1.0055(8) 0.081(4) Uani 1 1 d .
O16 O -0.3890(13) 0.9142(8) 0.8799(8) 0.076(4) Uani 1 1 d .
O17 O -0.1723(16) 0.7331(8) 1.5908(8) 0.087(4) Uani 1 1 d .
O18 O -0.2095(15) 0.8311(9) 0.9618(10) 0.102(5) Uani 1 1 d .
O19 O -0.1605(14) 1.0189(8) 1.1445(10) 0.099(5) Uani 1 1 d .
O20 O -0.3472(15) 1.1536(8) 1.2417(8) 0.078(4) Uani 1 1 d .
O21 O 0.0413(12) 0.6526(7) 1.2444(7) 0.060(3) Uani 1 1 d .
O22 O -0.0878(15) 0.7901(8) 1.1959(7) 0.072(3) Uani 1 1 d .
O23 O 0.1035(14) 0.6689(9) 1.5125(9) 0.097(5) Uani 1 1 d .
O24 O -0.4562(16) 0.7319(8) 0.8538(9) 0.088(4) Uani 1 1 d .
O25 O 0.0518(15) 0.4757(7) 1.1513(7) 0.073(3) Uani 1 1 d .
O26 O -0.3397(12) 0.7021(7) 1.4366(7) 0.062(3) Uani 1 1 d .
O27 O -0.4066(14) 0.6875(9) 1.1795(9) 0.094(4) Uani 1 1 d .
C1 C -0.3884(18) 0.5380(12) 1.2427(11) 0.073(5) Uani 1 1 d .
H1A H -0.4048 0.5800 1.2984 0.109 Uiso 1 1 calc R
H1B H -0.3824 0.4777 1.2413 0.109 Uiso 1 1 calc R
H1C H -0.4818 0.5384 1.2056 0.109 Uiso 1 1 calc R
C2 C -0.518(3) 0.8956(12) 1.1900(14) 0.102(7) Uani 1 1 d .
H2A H -0.5276 0.8657 1.1303 0.153 Uiso 1 1 calc R
H2B H -0.6264 0.8908 1.2109 0.153 Uiso 1 1 calc R
H2C H -0.4364 0.8670 1.2124 0.153 Uiso 1 1 calc R
C3 C 0.0936(18) 0.8162(12) 1.4448(11) 0.069(5) Uani 1 1 d .
H3A H 0.1869 0.8113 1.4797 0.104 Uiso 1 1 calc R
H3B H 0.0933 0.8779 1.4492 0.104 Uiso 1 1 calc R
H3C H 0.1055 0.7759 1.3879 0.104 Uiso 1 1 calc R
C4 C -0.498(2) 0.6847(13) 1.4707(13) 0.084(6) Uani 1 1 d .
H4A H -0.4964 0.7250 1.5286 0.126 Uiso 1 1 calc R
H4B H -0.5071 0.6225 1.4653 0.126 Uiso 1 1 calc R
H4C H -0.5935 0.6953 1.4405 0.126 Uiso 1 1 calc R
C5 C -0.215(2) 0.5300(11) 1.0408(12) 0.088(6) Uani 1 1 d .
H5A H -0.2335 0.4939 1.0726 0.132 Uiso 1 1 calc R
H5B H -0.1401 0.5007 0.9982 0.132 Uiso 1 1 calc R
H5C H -0.3219 0.5359 1.0153 0.132 Uiso 1 1 calc R
C6 C -0.108(3) 0.8240(13) 1.6554(13) 0.096(7) Uani 1 1 d .
H6A H -0.0398 0.8157 1.6985 0.144 Uiso 1 1 calc R
H6B H -0.2019 0.8587 1.6790 0.144 Uiso 1 1 calc R
H6C H -0.0399 0.8561 1.6303 0.144 Uiso 1 1 calc R
C7 C -0.168(3) 0.3951(15) 1.3142(13) 0.110(8) Uani 1 1 d .
H7A H -0.0909 0.3655 1.3375 0.165 Uiso 1 1 calc R
H7B H -0.2639 0.3532 1.2849 0.165 Uiso 1 1 calc R
H7C H -0.2073 0.4473 1.3582 0.165 Uiso 1 1 calc R
C8 C -0.131(2) 0.9566(12) 1.3685(12) 0.087(6) Uani 1 1 d .
H8A H -0.0782 0.9047 1.3310 0.130 Uiso 1 1 calc R
H8B H -0.0471 1.0068 1.3946 0.130 Uiso 1 1 calc R
H8C H -0.2173 0.9735 1.3379 0.130 Uiso 1 1 calc R
C9 C 0.1961(19) 0.6688(12) 1.2090(11) 0.072(5) Uani 1 1 d .
H9A H 0.2924 0.6564 1.2375 0.108 Uiso 1 1 calc R
H9B H 0.2070 0.7313 1.2155 0.108 Uiso 1 1 calc R
H9C H 0.1908 0.6293 1.1508 0.108 Uiso 1 1 calc R
C10 C -0.2398(19) 0.9746(12) 0.8883(13) 0.081(6) Uani 1 1 d .
H10A H -0.2647 1.0368 0.9192 0.122 Uiso 1 1 calc R
H10B H -0.2084 0.9674 0.8339 0.122 Uiso 1 1 calc R
H10C H -0.1477 0.9596 0.9173 0.122 Uiso 1 1 calc R
C11 C -0.369(2) 0.7104(14) 0.7767(12) 0.094(7) Uani 1 1 d .
H11A H -0.3748 0.7601 0.7593 0.140 Uiso 1 1 calc R
H11B H -0.4227 0.6558 0.7337 0.140 Uiso 1 1 calc R
H11C H -0.2521 0.7013 0.7869 0.140 Uiso 1 1 calc R
C12 C -0.269(3) 0.5510(14) 1.5575(12) 0.098(7) Uani 1 1 d .
H12A H -0.1769 0.5334 1.5843 0.147 Uiso 1 1 calc R
H12B H -0.3605 0.5041 1.5401 0.147 Uiso 1 1 calc R
H12C H -0.3082 0.6071 1.5959 0.147 Uiso 1 1 calc R
C13 C -0.376(3) 0.9725(12) 1.5787(14) 0.104(8) Uani 1 1 d .
H13A H -0.3015 1.0098 1.5614 0.157 Uiso 1 1 calc R
H13B H -0.3513 0.9873 1.6370 0.157 Uiso 1 1 calc R
H13C H -0.4916 0.9836 1.5690 0.157 Uiso 1 1 calc R
C14 C -0.811(2) 0.8055(13) 0.8925(15) 0.108(8) Uani 1 1 d .
H14A H -0.9124 0.8339 0.8871 0.161 Uiso 1 1 calc R
H14B H -0.8209 0.7819 0.9347 0.161 Uiso 1 1 calc R
H14C H -0.7945 0.7564 0.8402 0.161 Uiso 1 1 calc R
C15 C -0.381(2) 1.1736(14) 1.3273(11) 0.091(6) Uani 1 1 d .
H15A H -0.5014 1.1763 1.3327 0.137 Uiso 1 1 calc R
H15B H -0.3241 1.2313 1.3630 0.137 Uiso 1 1 calc R
H15C H -0.3411 1.1265 1.3429 0.137 Uiso 1 1 calc R
C16 C 0.085(3) 0.3829(12) 1.1114(13) 0.109(8) Uani 1 1 d .
H16A H 0.2012 0.3756 1.1253 0.163 Uiso 1 1 calc R
H16B H 0.0665 0.3634 1.0521 0.163 Uiso 1 1 calc R
H16C H 0.0110 0.3465 1.1298 0.163 Uiso 1 1 calc R
C17 C -0.055(3) 0.8000(13) 1.1227(12) 0.097(7) Uani 1 1 d .
H17A H 0.0272 0.7587 1.0944 0.145 Uiso 1 1 calc R
H17B H -0.0123 0.8616 1.1357 0.145 Uiso 1 1 calc R
H17C H -0.1586 0.7865 1.0873 0.145 Uiso 1 1 calc R
C18 C -0.555(3) 0.6756(12) 0.9767(14) 0.113(9) Uani 1 1 d .
H18A H -0.4597 0.6465 0.9484 0.169 Uiso 1 1 calc R
H18B H -0.6556 0.6554 0.9390 0.169 Uiso 1 1 calc R
H18C H -0.5708 0.6597 1.0234 0.169 Uiso 1 1 calc R

loop_
_atom_site_aniso_label
_atom_site_aniso_U_11
_atom_site_aniso_U_22
_atom_site_aniso_U_33
_atom_site_aniso_U_23
_atom_site_aniso_U_13
_atom_site_aniso_U_12
Re1 0.0435(4) 0.0297(4) 0.0334(5) 0.0133(3) 0.0065(3) 0.0056(3)
Mo1 0.0435(4) 0.0297(4) 0.0334(5) 0.0133(3) 0.0065(3) 0.0056(3)
Re2 0.0398(4) 0.0333(4) 0.0325(5) 0.0130(4) 0.0004(3) 0.0004(3)
Mo2 0.0398(4) 0.0333(4) 0.0325(5) 0.0130(4) 0.0004(3) 0.0004(3)
Re3 0.0403(4) 0.0292(4) 0.0281(4) 0.0139(3) 0.0035(3) 0.0041(3)
Mo3 0.0403(4) 0.0292(4) 0.0281(4) 0.0139(3) 0.0035(3) 0.0041(3)
Re4 0.0412(4) 0.0276(4) 0.0276(4) 0.0125(3) 0.0056(3) 0.0057(3)
Mo4 0.0412(4) 0.0276(4) 0.0276(4) 0.0125(3) 0.0056(3) 0.0057(3)
Re5 0.0429(4) 0.0298(4) 0.0259(5) 0.0118(3) 0.0043(3) 0.0023(3)
Mo5 0.0429(4) 0.0298(4) 0.0259(5) 0.0118(3) 0.0043(3) 0.0023(3)
Re6 0.0428(4) 0.0287(4) 0.0326(5) 0.0112(4) 0.0085(3) 0.0077(3)
Mo6 0.0428(4) 0.0287(4) 0.0326(5) 0.0112(4) 0.0085(3) 0.0077(3)
O1 0.075(7) 0.037(6) 0.104(10) 0.029(7) 0.003(7) -0.001(5)
O2 0.067(7) 0.119(11) 0.115(11) 0.099(10) 0.012(7) 0.010(7)
O3 0.059(6) 0.057(7) 0.063(8) 0.025(6) 0.002(6) 0.006(5)
O4 0.083(7) 0.046(6) 0.081(9) 0.026(7) 0.013(7) 0.002(5)
O5 0.093(8) 0.064(7) 0.062(8) 0.031(7) 0.004(7) 0.000(6)
O6 0.093(8) 0.058(7) 0.065(8) 0.008(7) 0.009(7) -0.004(6)
O7 0.067(7) 0.062(7) 0.103(11) 0.047(8) -0.012(7) -0.012(5)
O8 0.098(9) 0.059(8) 0.088(10) 0.029(8) 0.026(8) 0.008(6)
O9 0.092(9) 0.084(10) 0.085(10) 0.037(9) -0.009(8) 0.009(7)
O10 0.034(7) 0.046(8) 0.072(11) 0.030(8) -0.006(7) 0.008(6)
O11 0.100(9) 0.068(8) 0.055(8) 0.028(7) 0.017(7) 0.015(6)
O12 0.077(8) 0.101(10) 0.110(12) 0.056(10) -0.010(8) 0.006(7)
O13 0.067(6) 0.059(7) 0.078(9) 0.041(7) 0.019(6) 0.009(5)
O14 0.094(8) 0.052(7) 0.062(8) 0.004(6) 0.023(7) 0.008(6)
O15 0.098(9) 0.061(8) 0.082(10) 0.027(8) 0.007(8) -0.004(6)
O16 0.056(6) 0.092(9) 0.111(11) 0.072(9) -0.002(7) 0.005(6)
O17 0.116(10) 0.060(8) 0.066(9) 0.006(7) 0.014(8) -0.002(7)
O18 0.071(8) 0.102(10) 0.132(13) 0.044(10) 0.005(8) 0.034(7)
O19 0.069(8) 0.079(9) 0.146(14) 0.041(10) 0.006(8) 0.015(6)
O20 0.093(9) 0.090(9) 0.065(9) 0.044(8) 0.009(7) 0.001(7)
O21 0.065(6) 0.057(7) 0.068(8) 0.033(6) 0.017(6) 0.008(5)
O22 0.095(8) 0.072(8) 0.055(8) 0.028(7) 0.009(7) 0.014(6)
O23 0.076(8) 0.090(10) 0.138(14) 0.060(10) -0.018(8) 0.015(7)
O24 0.105(9) 0.072(8) 0.106(11) 0.051(9) 0.044(9) 0.020(7)
O25 0.104(9) 0.056(7) 0.056(8) 0.017(7) 0.022(7) 0.004(6)
O26 0.058(6) 0.051(6) 0.071(8) 0.020(6) 0.003(6) 0.003(5)
O27 0.070(7) 0.097(10) 0.126(13) 0.060(10) -0.023(8) 0.013(7)
C1 0.056(10) 0.107(15) 0.069(13) 0.048(12) 0.017(9) 0.001(9)
C2 0.127(17) 0.059(13) 0.11(2) 0.028(14) 0.001(15) 0.011(12)
C3 0.058(10) 0.086(13) 0.057(12) 0.019(11) 0.024(9) 0.003(9)
C4 0.060(10) 0.110(16) 0.108(17) 0.067(15) 0.036(11) 0.001(9)
C5 0.125(16) 0.060(12) 0.066(13) 0.021(11) -0.042(12) -0.009(11)
C6 0.134(18) 0.068(13) 0.079(16) 0.024(13) 0.007(14) 0.002(12)
C7 0.142(19) 0.12(2) 0.091(18) 0.065(17) 0.052(16) 0.004(15)
C8 0.109(15) 0.062(12) 0.088(16) 0.028(12) 0.031(13) 0.001(10)
C9 0.067(10) 0.090(13) 0.074(13) 0.045(12) 0.037(10) 0.004(9)
C10 0.057(10) 0.082(14) 0.110(18) 0.044(13) 0.010(11) -0.006(9)
C11 0.107(15) 0.098(16) 0.064(13) 0.013(12) 0.053(12) 0.021(12)
C12 0.133(18) 0.111(17) 0.080(15) 0.068(15) 0.037(14) -0.002(13)
C13 0.142(19) 0.052(12) 0.109(19) 0.016(13) 0.051(16) 0.028(12)
C14 0.065(12) 0.087(15) 0.19(3) 0.077(17) -0.016(14) -0.023(10)
C15 0.109(16) 0.095(16) 0.054(13) 0.016(12) -0.009(12) -0.001(12)
C16 0.16(2) 0.059(13) 0.082(16) -0.005(12) 0.048(16) 0.021(13)
C17 0.17(2) 0.073(13) 0.069(14) 0.051(12) 0.041(15) 0.015(13)
C18 0.17(2) 0.050(12) 0.13(2) 0.040(14) 0.083(18) 0.013(12)

loop_
_atom_type_symbol
_atom_type_description
_atom_type_scat_dispersion_real
_atom_type_scat_dispersion_imag
_atom_type_scat_source
Re Re -1.0185 7.2310 'International Tables Vol C Tables 4.2.6.8 and 6.1.1.4'
Mo Mo -1.6832 0.6857 'International Tables Vol C Tables 4.2.6.8 and 6.1.1.4'
O O 0.0106 0.0060 'International Tables Vol C Tables 4.2.6.8 and 6.1.1.4'
C C 0.0033 0.0016 'International Tables Vol C Tables 4.2.6.8 and 6.1.1.4'
H H 0.0000 0.0000 'International Tables Vol C Tables 4.2.6.8 and 6.1.1.4'

loop_
_geom_angle_atom_site_label_1
_geom_angle_atom_site_label_2
_geom_angle_atom_site_label_3
_geom_angle
_geom_angle_site_symmetry_1
_geom_angle_site_symmetry_3
O18 Re1 O2 95.7(6) . .
O18 Re1 O24 94.8(6) . .
O2 Re1 O24 169.2(5) . .
O18 Re1 O15 107.0(6) . .
O2 Re1 O15 88.2(5) . .
O24 Re1 O15 86.3(5) . .
O18 Re1 O16 92.2(6) . .
O2 Re1 O16 91.8(5) . .
O24 Re1 O16 90.4(5) . .
O15 Re1 O16 160.7(5) . .
O18 Re1 O7 162.7(6) . .
O2 Re1 O7 84.6(5) . .
O24 Re1 O7 86.1(5) . .
O15 Re1 O7 90.3(5) . .
O16 Re1 O7 70.5(4) . .
O19 Re2 O20 100.4(6) . .
O19 Re2 O9 105.4(6) . .
O20 Re2 O9 85.3(5) . .
O19 Re2 O2 92.2(6) . .
O20 Re2 O2 166.9(5) . .
O9 Re2 O2 94.9(5) . .
O19 Re2 O7 94.9(6) . 2_477
O20 Re2 O7 84.9(5) . 2_477
O9 Re2 O7 158.7(5) . 2_477
O2 Re2 O7 90.4(4) . 2_477
O19 Re2 O16 163.6(6) . 2_477
O20 Re2 O16 85.5(5) . 2_477
O9 Re2 O16 90.2(5) . 2_477
O2 Re2 O16 81.3(5) . 2_477
O7 Re2 O16 70.2(4) 2_477 2_477
O27 Re3 O4 95.4(6) . .
O27 Re3 O22 107.4(5) . .
O4 Re3 O22 89.7(5) . .
O27 Re3 O6 95.8(6) . .
O4 Re3 O6 168.8(5) . .
O22 Re3 O6 87.0(5) . .
O27 Re3 O13 92.3(5) . .
O4 Re3 O13 92.8(4) . .
O22 Re3 O13 159.8(4) . .
O6 Re3 O13 86.7(5) . .
O27 Re3 O21 162.6(5) . .
O4 Re3 O21 83.5(4) . .
O22 Re3 O21 89.9(4) . .
O6 Re3 O21 85.8(5) . .
O13 Re3 O21 70.5(4) . .
O12 Re4 O1 92.9(6) . .
O12 Re4 O11 104.5(5) . .
O1 Re4 O11 93.5(5) . .
O12 Re4 O25 100.0(6) . .
O1 Re4 O25 166.9(5) . .
O11 Re4 O25 85.5(5) . .
O12 Re4 O21 95.3(5) . .
O1 Re4 O21 92.0(4) . .
O11 Re4 O21 159.2(5) . .
O25 Re4 O21 84.5(4) . .
O12 Re4 O13 164.6(5) . .
O1 Re4 O13 82.7(4) . .
O11 Re4 O13 90.6(4) . .
O25 Re4 O13 84.3(5) . .
O21 Re4 O13 70.2(4) . .
O23 Re5 O1 95.3(6) . .
O23 Re5 O17 96.5(7) . .
O1 Re5 O17 168.0(5) . .
O23 Re5 O5 106.1(5) . .
O1 Re5 O5 88.4(5) . .
O17 Re5 O5 86.3(5) . .
O23 Re5 O3 93.0(5) . .
O1 Re5 O3 92.5(4) . .
O17 Re5 O3 89.1(5) . .
O5 Re5 O3 160.7(4) . .
O23 Re5 O26 163.7(5) . .
O1 Re5 O26 82.9(4) . .
O17 Re5 O26 86.3(5) . .
O5 Re5 O26 90.0(4) . .
O3 Re5 O26 71.0(4) . .
O10 Re6 O8 104.4(6) . .
O10 Re6 O4 92.4(6) . .
O8 Re6 O4 95.2(5) . .
O10 Re6 O14 100.2(6) . .
O8 Re6 O14 85.2(5) . .
O4 Re6 O14 166.8(5) . .
O10 Re6 O26 94.9(5) . .
O8 Re6 O26 159.9(5) . .
O4 Re6 O26 89.3(4) . .
O14 Re6 O26 86.0(5) . .
O10 Re6 O3 164.6(5) . .
O8 Re6 O3 90.4(5) . .
O4 Re6 O3 81.8(4) . .
O14 Re6 O3 85.0(5) . .
O26 Re6 O3 70.8(4) . .
Re4 O1 Re5 163.0(6) . .
Re1 O2 Re2 162.0(6) . .
C3 O3 Re5 121.2(9) . .
C3 O3 Re6 118.3(9) . .
Re5 O3 Re6 108.4(4) . .
Re6 O4 Re3 159.5(7) . .
C12 O5 Re5 128.3(12) . .
C5 O6 Re3 125.6(11) . .
C14 O7 Mo2 119.1(11) . 2_477
C14 O7 Re2 119.1(11) . 2_477
Mo2 O7 Re2 0.00(3) 2_477 2_477
C14 O7 Re1 119.8(9) . .
Mo2 O7 Re1 110.4(5) 2_477 .
Re2 O7 Re1 110.4(5) 2_477 .
C8 O8 Re6 127.0(11) . .
C2 O9 Re2 125.6(12) . .
C7 O11 Re4 132.9(12) . .
C1 O13 Re3 121.7(9) . .
C1 O13 Re4 118.6(9) . .
Re3 O13 Re4 108.2(4) . .
C13 O14 Re6 129.2(12) . .
C18 O15 Re1 127.8(12) . .
C10 O16 Re1 124.0(10) . .
C10 O16 Mo2 118.4(9) . 2_477
Re1 O16 Mo2 108.7(5) . 2_477
C10 O16 Re2 118.4(9) . 2_477
Re1 O16 Re2 108.7(5) . 2_477
Mo2 O16 Re2 0.000(15) 2_477 2_477
C6 O17 Re5 129.4(11) . .
C15 O20 Re2 131.7(11) . .
C9 O21 Re4 119.0(9) . .
C9 O21 Re3 119.8(9) . .
Re4 O21 Re3 110.7(4) . .
C17 O22 Re3 126.6(12) . .
C11 O24 Re1 126.1(11) . .
C16 O25 Re4 125.7(12) . .
C4 O26 Re6 118.9(9) . .
C4 O26 Re5 118.4(9) . .
Re6 O26 Re5 109.7(4) . .

loop_
_geom_bond_atom_site_label_1
_geom_bond_atom_site_label_2
_geom_bond_distance
_geom_bond_site_symmetry_2
Re1 O18 1.683(11) .
Re1 O2 1.855(15) .
Re1 O24 1.869(14) .
Re1 O15 1.888(12) .
Re1 O16 2.055(10) .
Re1 O7 2.155(10) .
Re2 O19 1.676(11) .
Re2 O20 1.853(13) .
Re2 O9 1.874(13) .
Re2 O2 1.884(14) .
Re2 O7 2.038(11) 2_477
Re2 O16 2.182(10) 2_477
Re3 O27 1.682(11) .
Re3 O4 1.876(12) .
Re3 O22 1.887(12) .
Re3 O6 1.892(12) .
Re3 O13 2.056(9) .
Re3 O21 2.159(10) .
Re4 O12 1.691(11) .
Re4 O1 1.872(13) .
Re4 O11 1.872(11) .
Re4 O25 1.915(11) .
Re4 O21 2.029(10) .
Re4 O13 2.195(10) .
Re5 O23 1.676(11) .
Re5 O1 1.877(13) .
Re5 O17 1.888(12) .
Re5 O5 1.903(11) .
Re5 O3 2.050(10) .
Re5 O26 2.181(10) .
Re6 O10 1.689(11) .
Re6 O8 1.848(11) .
Re6 O4 1.864(12) .
Re6 O14 1.884(11) .
Re6 O26 2.035(10) .
Re6 O3 2.200(10) .
O3 C3 1.443(16) .
O5 C12 1.414(18) .
O6 C5 1.437(18) .
O7 C14 1.470(17) .
O7 Mo2 2.038(11) 2_477
O7 Re2 2.038(11) 2_477
O8 C8 1.467(19) .
O9 C2 1.49(2) .
O11 C7 1.436(19) .
O13 C1 1.447(16) .
O14 C13 1.408(19) .
O15 C18 1.432(18) .
O16 C10 1.452(17) .
O16 Mo2 2.182(10) 2_477
O16 Re2 2.182(10) 2_477
O17 C6 1.49(2) .
O20 C15 1.45(2) .
O21 C9 1.457(15) .
O22 C17 1.388(18) .
O24 C11 1.471(18) .
O25 C16 1.413(19) .
O26 C4 1.474(16) .
